data_4501740
loop_
_publ_author_name
'Clark, Thomas E.'
'Martin, Adam'
'Makha, Mohamed'
'Sobolev, Alexandre N.'
'Su, Dian'
'Rohrs, Henry W.'
'Gross, Michael L.'
'Raston, Colin L.'

_publ_section_title
;
 Layered Calcium Structures of p-Phosphonic Acid O-Methyl-Calix[6]arene.
;
_journal_issue 7
_journal_name_full 'Crystal growth &amp; design'
_journal_page_first 3211
_journal_page_last 3217
_journal_paper_doi 10.1021/cg1003484
_journal_volume 10
_journal_year 2010
_chemical_formula_moiety 'C48 H54 O24 P6, 4(H N O3), 6(H2 O)'
_chemical_formula_sum 'C48 H70 N4 O42 P6'
_chemical_formula_weight 1560.90
_chemical_name_systematic
; 
 ? 
;
_space_group_IT_number 2
_symmetry_cell_setting triclinic
_symmetry_space_group_name_Hall '-P 1'
_symmetry_space_group_name_H-M 'P -1'
_atom_sites_solution_hydrogens geom
_atom_sites_solution_primary direct
_atom_sites_solution_secondary difmap
_audit_creation_method SHELXL-97
_cell_angle_alpha 113.447(3)
_cell_angle_beta 94.212(3)
_cell_angle_gamma 108.695(3)
_cell_formula_units_Z 1
_cell_length_a 12.182(2)
_cell_length_b 12.332(2)
_cell_length_c 13.108(2)
_cell_measurement_temperature 100(2)
_cell_volume 1664.9(5)
_computing_cell_refinement 'SAINT (Bruker, 1998)'
_computing_data_collection 'SMART (Bruker, 1998)'
_computing_data_reduction 'SAINT (Bruker, 1998)'
_computing_molecular_graphics 'XSeed (Barbour, 2001)'
_computing_publication_material 'local program'
_computing_structure_refinement 'SHELXL-97 (Sheldrick, 1997)'
_computing_structure_solution 'SHELXS-97 (Sheldrick, 1990)'
_diffrn_ambient_temperature 100(2)
_diffrn_measured_fraction_theta_full 0.990
_diffrn_measured_fraction_theta_max 0.990
_diffrn_measurement_device_type 'Bruker SMART 1000 CCD diffractometer'
_diffrn_measurement_method '\w scans'
_diffrn_radiation_monochromator graphite
_diffrn_radiation_source 'fine-focus sealed tube'
_diffrn_radiation_type MoK\a
_diffrn_radiation_wavelength 0.71073
_diffrn_reflns_av_R_equivalents 0.0251
_diffrn_reflns_av_sigmaI/netI 0.0465
_diffrn_reflns_limit_h_max 14
_diffrn_reflns_limit_h_min -14
_diffrn_reflns_limit_k_max 11
_diffrn_reflns_limit_k_min -14
_diffrn_reflns_limit_l_max 15
_diffrn_reflns_limit_l_min -15
_diffrn_reflns_number 10181
_diffrn_reflns_theta_full 25.00
_diffrn_reflns_theta_max 25.00
_diffrn_reflns_theta_min 1.74
_exptl_absorpt_coefficient_mu 0.270
_exptl_absorpt_correction_T_max 0.9866
_exptl_absorpt_correction_T_min 0.9355
_exptl_absorpt_correction_type multi-scan
_exptl_absorpt_process_details
; 
Data were corrected for decay and absorption using the program SADABS
based on the method of R.H. Blessing (Acta Cryst. A51, 33-38, 1995).
;
_exptl_crystal_colour colorless
_exptl_crystal_density_diffrn 1.557
_exptl_crystal_density_meas ?
_exptl_crystal_density_method 'not measured'
_exptl_crystal_description plate
_exptl_crystal_F_000 812
_exptl_crystal_size_max 0.25
_exptl_crystal_size_mid 0.12
_exptl_crystal_size_min 0.05
_refine_diff_density_max 1.072
_refine_diff_density_min -0.801
_refine_diff_density_rms 0.094
_refine_ls_extinction_method none
_refine_ls_goodness_of_fit_ref 1.054
_refine_ls_hydrogen_treatment constr
_refine_ls_matrix_type full
_refine_ls_number_parameters 444
_refine_ls_number_reflns 5816
_refine_ls_number_restraints 7
_refine_ls_restrained_S_all 1.054
_refine_ls_R_factor_all 0.0947
_refine_ls_R_factor_gt 0.0697
_refine_ls_shift/su_max 0.001
_refine_ls_shift/su_mean 0.000
_refine_ls_structure_factor_coef Fsqd
_refine_ls_weighting_details 'calc w=1/[\s^2^(Fo^2^)+(0.1000P)^2^+3.7000P] where P=(Fo^2^+2Fc^2^)/3'
_refine_ls_weighting_scheme calc
_refine_ls_wR_factor_gt 0.1849
_refine_ls_wR_factor_ref 0.2030
_reflns_number_gt 4259
_reflns_number_total 5816
_reflns_threshold_expression >2sigma(I)
_cod_data_source_file cg1003484_si_002.cif
_cod_data_source_block tca020
_cod_depositor_comments
;
The following automatic conversions were performed:

'_symmetry_cell_setting' value 'Triclinic' changed to 'triclinic'
according to /home/saulius/struct/CIF-dictionaries/cif_core.dic
dictionary named 'cif_core.dic' version 2.4.2 from 2011-04-26.

Automatic conversion script
Id: cif_fix_values 1715 2011-07-08 13:25:40Z adriana 

The following automatic conversions were performed:

'_exptl_crystal_density_meas' value 'not measured' was changed to '?'
- the value is perceived as not measured.

Automatic conversion script
Id: cif_fix_values 3008 2015-01-20 13:52:24Z robertas 
;
_cod_database_code 4501740

loop_
_symmetry_equiv_pos_as_xyz
'x, y, z'
'-x, -y, -z'

loop_
_atom_site_label
_atom_site_type_symbol
_atom_site_fract_x
_atom_site_fract_y
_atom_site_fract_z
_atom_site_U_iso_or_equiv
_atom_site_adp_type
_atom_site_occupancy
_atom_site_symmetry_multiplicity
_atom_site_calc_flag
_atom_site_refinement_flags
_atom_site_disorder_assembly
_atom_site_disorder_group
O1 O 1.3317(3) 0.3258(3) 1.2323(3) 0.0347(7) Uani 1 1 d . . .
C11 C 1.2876(4) 0.2339(4) 1.2711(4) 0.0263(9) Uani 1 1 d . . .
C12 C 1.2291(4) 0.2600(4) 1.3594(3) 0.0259(9) Uani 1 1 d . . .
C13 C 1.1812(4) 0.1651(4) 1.3942(4) 0.0281(9) Uani 1 1 d . . .
H13 H 1.1408 0.1810 1.4545 0.034 Uiso 1 1 calc R . .
C14 C 1.1918(4) 0.0471(4) 1.3414(4) 0.0295(10) Uani 1 1 d . . .
C15 C 1.2509(4) 0.0240(4) 1.2517(4) 0.0303(10) Uani 1 1 d . . .
H15 H 1.2574 -0.0567 1.2149 0.036 Uiso 1 1 calc R . .
C16 C 1.2995(4) 0.1164(4) 1.2161(3) 0.0261(9) Uani 1 1 d . . .
C17 C 1.4546(5) 0.4118(5) 1.2838(5) 0.0525(14) Uani 1 1 d . . .
H171 H 1.4769 0.4723 1.2508 0.079 Uiso 1 1 calc R . .
H172 H 1.5057 0.3626 1.2690 0.079 Uiso 1 1 calc R . .
H173 H 1.4646 0.4590 1.3664 0.079 Uiso 1 1 calc R . .
P1 P 1.13065(11) -0.07698(11) 1.38312(11) 0.0330(3) Uani 1 1 d . . .
O11 O 1.0371(3) -0.1885(3) 1.2837(3) 0.0443(9) Uani 1 1 d . . .
O12 O 1.0902(3) -0.0262(3) 1.4936(3) 0.0408(8) Uani 1 1 d . . .
H12A H 1.0274 -0.0147 1.4803 0.061 Uiso 1 1 calc R . .
O13 O 1.2345(3) -0.1155(3) 1.4147(3) 0.0378(8) Uani 1 1 d . . .
H13A H 1.2439 -0.1683 1.3550 0.057 Uiso 1 1 calc R . .
C1 C 1.2182(4) 0.3889(4) 1.4179(4) 0.0283(9) Uani 1 1 d . . .
H11 H 1.1895 0.3958 1.4880 0.034 Uiso 1 1 calc R . .
H12 H 1.2981 0.4576 1.4410 0.034 Uiso 1 1 calc R . .
O2 O 0.9663(3) 0.2674(3) 1.3709(2) 0.0295(7) Uani 1 1 d . . .
C21 C 1.0110(4) 0.3505(4) 1.3225(3) 0.0263(9) Uani 1 1 d . . .
C22 C 0.9326(4) 0.3705(4) 1.2561(3) 0.0269(9) Uani 1 1 d . . .
C23 C 0.9792(4) 0.4460(4) 1.2015(4) 0.0289(10) Uani 1 1 d . . .
H23 H 0.9269 0.4566 1.1521 0.035 Uiso 1 1 calc R . .
C24 C 1.1026(4) 0.5060(4) 1.2194(4) 0.0282(9) Uani 1 1 d . . .
C25 C 1.1787(4) 0.4892(4) 1.2911(4) 0.0296(10) Uani 1 1 d . . .
H25 H 1.2623 0.5329 1.3055 0.036 Uiso 1 1 calc R . .
C26 C 1.1345(4) 0.4092(4) 1.3427(4) 0.0265(9) Uani 1 1 d . . .
C27 C 0.9371(5) 0.3258(5) 1.4790(4) 0.0408(12) Uani 1 1 d . . .
H271 H 0.9070 0.2619 1.5073 0.061 Uiso 1 1 calc R . .
H272 H 0.8760 0.3587 1.4689 0.061 Uiso 1 1 calc R . .
H273 H 1.0087 0.3964 1.5342 0.061 Uiso 1 1 calc R . .
P2 P 1.16703(11) 0.60058(11) 1.14906(10) 0.0311(3) Uani 1 1 d . . .
O21 O 1.2749(3) 0.7163(3) 1.2324(3) 0.0356(7) Uani 1 1 d . . .
O22 O 1.2003(3) 0.5194(3) 1.0414(3) 0.0425(8) Uani 1 1 d . . .
H22A H 1.2031 0.4540 1.0455 0.064 Uiso 1 1 calc R . .
O23 O 1.0736(3) 0.6406(3) 1.1029(3) 0.0383(8) Uani 1 1 d . . .
H23A H 1.0595 0.6950 1.1578 0.057 Uiso 1 1 calc R . .
C2 C 0.7984(4) 0.3156(4) 1.2456(4) 0.0314(10) Uani 1 1 d . . .
H21 H 0.7818 0.2595 1.2843 0.038 Uiso 1 1 calc R . .
H22 H 0.7732 0.3870 1.2867 0.038 Uiso 1 1 calc R . .
O3 O 0.7926(3) 0.0746(3) 1.1039(3) 0.0374(8) Uani 1 1 d . . .
C31 C 0.7214(4) 0.1182(4) 1.0565(4) 0.0284(9) Uani 1 1 d . . .
C32 C 0.6439(4) 0.0399(4) 0.9483(4) 0.0278(9) Uani 1 1 d . . .
C33 C 0.5717(4) 0.0891(4) 0.9086(4) 0.0283(9) Uani 1 1 d . . .
H33 H 0.5171 0.0370 0.8362 0.034 Uiso 1 1 calc R . .
C34 C 0.5779(4) 0.2136(4) 0.9726(4) 0.0277(9) Uani 1 1 d . . .
C35 C 0.6536(4) 0.2881(4) 1.0819(4) 0.0287(9) Uani 1 1 d . . .
H35 H 0.6569 0.3719 1.1267 0.034 Uiso 1 1 calc R . .
C36 C 0.7238(4) 0.2402(4) 1.1250(4) 0.0274(9) Uani 1 1 d . . .
C37 C 0.8953(5) 0.0688(5) 1.0579(5) 0.0478(13) Uani 1 1 d . . .
H371 H 0.9395 0.0363 1.0961 0.072 Uiso 1 1 calc R . .
H372 H 0.9467 0.1547 1.0706 0.072 Uiso 1 1 calc R . .
H373 H 0.8696 0.0116 0.9757 0.072 Uiso 1 1 calc R . .
P3 P 0.49031(11) 0.27689(11) 0.91612(10) 0.0313(3) Uani 1 1 d . . .
O31 O 0.5165(3) 0.4108(3) 1.0054(3) 0.0474(9) Uani 1 1 d . . .
O32 O 0.5190(3) 0.2653(3) 0.8002(3) 0.0392(8) Uani 1 1 d . . .
H32A H 0.5904 0.2736 0.8025 0.059 Uiso 1 1 calc R . .
O33 O 0.3568(3) 0.1976(3) 0.8927(3) 0.0395(8) Uani 1 1 d . . .
H33A H 0.3341 0.1373 0.8262 0.059 Uiso 1 1 calc R . .
C3 C 0.6328(4) -0.0958(4) 0.8796(4) 0.0321(10) Uani 1 1 d . . .
H31 H 0.5474 -0.1504 0.8452 0.039 Uiso 1 1 calc R . .
H32 H 0.6617 -0.1252 0.9323 0.039 Uiso 1 1 calc R . .
N1A N 0.5521(5) 0.1912(9) 0.4184(6) 0.086(2) Uani 1 1 d . . .
O11A O 0.5132(5) 0.2658(5) 0.4994(5) 0.0937(16) Uani 1 1 d . . .
H11A H 0.4903 0.2316 0.5422 0.141 Uiso 1 1 calc R . .
O12A O 0.5189(6) 0.0764(7) 0.4052(5) 0.1056(19) Uani 1 1 d . . .
O13A O 0.6038(5) 0.2304(9) 0.3634(7) 0.150(3) Uani 1 1 d . . .
N1B N 0.2407(7) 0.3458(9) 0.7362(8) 0.0394(14) Uiso 0.50 1 d PD A 1
O11B O 0.1775(12) 0.2377(11) 0.7462(11) 0.079(2) Uiso 0.50 1 d PD A 1
H11B H 0.1045 0.2235 0.7326 0.118 Uiso 0.50 1 calc PR A 1
O12B O 0.1877(8) 0.3841(9) 0.6860(8) 0.0564(15) Uiso 0.50 1 d PD A 1
O13B O 0.3462(8) 0.3754(10) 0.7539(9) 0.081(2) Uiso 0.50 1 d PD A 1
N1C N 0.2345(7) 0.3324(9) 0.7046(8) 0.0394(14) Uiso 0.50 1 d PD B 2
O11C O 0.1992(12) 0.2716(11) 0.7727(10) 0.079(2) Uiso 0.50 1 d PD B 2
H11C H 0.1246 0.2436 0.7616 0.118 Uiso 0.50 1 calc PR B 2
O12C O 0.1489(7) 0.3490(9) 0.6706(8) 0.0564(15) Uiso 0.50 1 d PD B 2
O13C O 0.3266(8) 0.3856(10) 0.6856(9) 0.081(2) Uiso 0.50 1 d PD B 2
O1W O 1.2139(4) 0.3119(4) 1.0289(3) 0.0507(9) Uani 1 1 d . . .
H1WA H 1.2539 0.3222 1.0903 0.076 Uiso 1 1 d . . .
H1WB H 1.2512 0.2885 0.9773 0.076 Uiso 1 1 d . . .
O2W O 0.3859(4) 0.1345(5) 0.5825(4) 0.0822(15) Uani 1 1 d . . .
H2WA H 0.3781 0.1793 0.6507 0.123 Uiso 1 1 d . . .
H2WB H 0.3129 0.0906 0.5414 0.123 Uiso 1 1 d . . .
O3W O 0.7707(4) -0.0014(3) 1.2910(3) 0.0558(10) Uani 1 1 d . . .
H3WA H 0.8132 0.0627 1.2823 0.084 Uiso 1 1 d . . .
H3WB H 0.8063 0.0049 1.3525 0.084 Uiso 1 1 d . . .

loop_
_atom_site_aniso_label
_atom_site_aniso_U_11
_atom_site_aniso_U_22
_atom_site_aniso_U_33
_atom_site_aniso_U_23
_atom_site_aniso_U_13
_atom_site_aniso_U_12
O1 0.0428(19) 0.0278(16) 0.0421(18) 0.0196(15) 0.0199(15) 0.0168(14)
C11 0.028(2) 0.027(2) 0.030(2) 0.0171(19) 0.0097(18) 0.0114(18)
C12 0.029(2) 0.026(2) 0.023(2) 0.0096(18) 0.0026(17) 0.0137(18)
C13 0.034(2) 0.033(2) 0.024(2) 0.0139(19) 0.0150(18) 0.019(2)
C14 0.035(2) 0.032(2) 0.033(2) 0.019(2) 0.0164(19) 0.019(2)
C15 0.039(3) 0.025(2) 0.033(2) 0.014(2) 0.016(2) 0.018(2)
C16 0.029(2) 0.026(2) 0.027(2) 0.0112(19) 0.0108(18) 0.0154(18)
C17 0.043(3) 0.036(3) 0.073(4) 0.022(3) 0.026(3) 0.009(2)
P1 0.0380(7) 0.0330(7) 0.0397(7) 0.0215(6) 0.0207(5) 0.0185(5)
O11 0.0376(19) 0.048(2) 0.056(2) 0.0299(19) 0.0189(17) 0.0175(16)
O12 0.047(2) 0.049(2) 0.047(2) 0.0307(17) 0.0285(16) 0.0281(17)
O13 0.047(2) 0.0400(19) 0.0372(18) 0.0213(16) 0.0179(15) 0.0228(16)
C1 0.034(2) 0.027(2) 0.024(2) 0.0092(18) 0.0077(18) 0.0139(19)
O2 0.0412(18) 0.0255(15) 0.0268(15) 0.0133(13) 0.0139(13) 0.0155(14)
C21 0.041(3) 0.020(2) 0.023(2) 0.0087(18) 0.0158(18) 0.0163(19)
C22 0.032(2) 0.025(2) 0.024(2) 0.0089(18) 0.0112(18) 0.0127(19)
C23 0.037(3) 0.030(2) 0.027(2) 0.0151(19) 0.0144(19) 0.018(2)
C24 0.039(3) 0.026(2) 0.027(2) 0.0129(19) 0.0164(19) 0.018(2)
C25 0.035(2) 0.028(2) 0.030(2) 0.013(2) 0.0138(19) 0.016(2)
C26 0.033(2) 0.022(2) 0.025(2) 0.0058(18) 0.0104(18) 0.0163(19)
C27 0.059(3) 0.035(3) 0.030(2) 0.015(2) 0.019(2) 0.016(2)
P2 0.0376(7) 0.0317(6) 0.0327(6) 0.0188(5) 0.0158(5) 0.0165(5)
O21 0.0383(18) 0.0345(18) 0.0393(18) 0.0199(15) 0.0165(14) 0.0145(15)
O22 0.056(2) 0.046(2) 0.0386(19) 0.0236(17) 0.0251(16) 0.0256(17)
O23 0.047(2) 0.0405(19) 0.0377(18) 0.0228(16) 0.0132(15) 0.0222(16)
C2 0.033(2) 0.037(3) 0.033(2) 0.019(2) 0.0165(19) 0.018(2)
O3 0.0453(19) 0.0448(19) 0.0435(19) 0.0283(17) 0.0195(15) 0.0302(16)
C31 0.032(2) 0.032(2) 0.035(2) 0.022(2) 0.0195(19) 0.018(2)
C32 0.034(2) 0.025(2) 0.036(2) 0.019(2) 0.0222(19) 0.0151(19)
C33 0.031(2) 0.030(2) 0.025(2) 0.0132(19) 0.0132(18) 0.0116(19)
C34 0.032(2) 0.031(2) 0.033(2) 0.020(2) 0.0193(19) 0.0181(19)
C35 0.034(2) 0.028(2) 0.032(2) 0.016(2) 0.0169(19) 0.0158(19)
C36 0.026(2) 0.032(2) 0.033(2) 0.018(2) 0.0164(18) 0.0139(19)
C37 0.041(3) 0.056(3) 0.056(3) 0.021(3) 0.019(2) 0.033(3)
P3 0.0374(7) 0.0356(7) 0.0311(6) 0.0175(5) 0.0118(5) 0.0220(5)
O31 0.069(2) 0.040(2) 0.041(2) 0.0165(17) 0.0058(18) 0.0346(19)
O32 0.0336(18) 0.057(2) 0.0357(18) 0.0260(17) 0.0114(14) 0.0202(16)
O33 0.0372(19) 0.051(2) 0.0384(18) 0.0210(17) 0.0134(15) 0.0246(16)
C3 0.037(3) 0.028(2) 0.039(3) 0.018(2) 0.021(2) 0.015(2)
N1A 0.052(3) 0.149(7) 0.088(5) 0.081(5) 0.028(3) 0.038(4)
O11A 0.102(4) 0.089(4) 0.087(4) 0.040(3) 0.037(3) 0.030(3)
O12A 0.099(5) 0.133(6) 0.099(4) 0.051(4) 0.026(4) 0.062(4)
O13A 0.076(4) 0.263(10) 0.163(7) 0.154(7) 0.061(4) 0.044(5)
O1W 0.073(3) 0.054(2) 0.043(2) 0.0228(18) 0.0286(19) 0.041(2)
O2W 0.079(3) 0.098(4) 0.053(3) 0.035(3) 0.009(2) 0.013(3)
O3W 0.079(3) 0.041(2) 0.043(2) 0.0220(18) 0.0117(19) 0.0129(19)

loop_
_atom_type_symbol
_atom_type_description
_atom_type_scat_dispersion_real
_atom_type_scat_dispersion_imag
_atom_type_scat_source
C C 0.0033 0.0016 'International Tables Vol C Tables 4.2.6.8 and 6.1.1.4'
H H 0.0000 0.0000 'International Tables Vol C Tables 4.2.6.8 and 6.1.1.4'
N N 0.0061 0.0033 'International Tables Vol C Tables 4.2.6.8 and 6.1.1.4'
O O 0.0106 0.0060 'International Tables Vol C Tables 4.2.6.8 and 6.1.1.4'
P P 0.1023 0.0942 'International Tables Vol C Tables 4.2.6.8 and 6.1.1.4'

loop_
_geom_angle_atom_site_label_1
_geom_angle_atom_site_label_2
_geom_angle_atom_site_label_3
_geom_angle
_geom_angle_site_symmetry_3
C11 O1 C17 115.8(4) .
C12 C11 O1 118.9(4) .
C12 C11 C16 122.4(4) .
O1 C11 C16 118.6(4) .
C11 C12 C13 118.3(4) .
C11 C12 C1 121.1(4) .
C13 C12 C1 120.6(4) .
C12 C13 C14 120.8(4) .
C13 C14 C15 119.3(4) .
C13 C14 P1 122.0(3) .
C15 C14 P1 118.7(3) .
C16 C15 C14 121.0(4) .
C15 C16 C11 118.2(4) .
C15 C16 C3 122.5(4) 2_757
C11 C16 C3 119.3(4) 2_757
O11 P1 O12 115.6(2) .
O11 P1 O13 110.10(19) .
O12 P1 O13 104.52(18) .
O11 P1 C14 108.2(2) .
O12 P1 C14 110.6(2) .
O13 P1 C14 107.55(19) .
C26 C1 C12 113.1(3) .
C21 O2 C27 114.4(3) .
C22 C21 C26 122.6(4) .
C22 C21 O2 119.7(4) .
C26 C21 O2 117.6(4) .
C21 C22 C23 118.6(4) .
C21 C22 C2 121.2(4) .
C23 C22 C2 120.1(4) .
C22 C23 C24 120.2(4) .
C25 C24 C23 119.6(4) .
C25 C24 P2 118.3(3) .
C23 C24 P2 122.1(3) .
C24 C25 C26 121.3(4) .
C21 C26 C25 117.4(4) .
C21 C26 C1 121.8(4) .
C25 C26 C1 120.8(4) .
O21 P2 O22 111.59(19) .
O21 P2 O23 111.45(18) .
O22 P2 O23 104.41(19) .
O21 P2 C24 108.96(19) .
O22 P2 C24 110.10(19) .
O23 P2 C24 110.3(2) .
C36 C2 C22 115.0(3) .
C31 O3 C37 115.4(3) .
O3 C31 C36 116.9(4) .
O3 C31 C32 121.3(4) .
C36 C31 C32 121.6(4) .
C33 C32 C31 117.8(4) .
C33 C32 C3 120.5(4) .
C31 C32 C3 121.6(4) .
C32 C33 C34 121.5(4) .
C33 C34 C35 119.3(4) .
C33 C34 P3 120.5(3) .
C35 C34 P3 120.2(3) .
C36 C35 C34 120.3(4) .
C35 C36 C31 119.3(4) .
C35 C36 C2 120.6(4) .
C31 C36 C2 120.0(4) .
O31 P3 O33 108.3(2) .
O31 P3 O32 115.5(2) .
O33 P3 O32 107.36(18) .
O31 P3 C34 107.3(2) .
O33 P3 C34 110.63(19) .
O32 P3 C34 107.66(19) .
C32 C3 C16 115.4(3) 2_757
O13A N1A O12A 125.8(10) .
O13A N1A O11A 119.5(10) .
O12A N1A O11A 114.5(6) .
O13B N1B O12B 123.9(10) .
O13B N1B O11B 115.4(10) .
O12B N1B O11B 118.2(10) .
O13C N1C O12C 115.4(10) .
O13C N1C O11C 137.1(10) .
O12C N1C O11C 106.5(9) .

loop_
_geom_bond_atom_site_label_1
_geom_bond_atom_site_label_2
_geom_bond_distance
_geom_bond_site_symmetry_2
O1 C11 1.393(5) .
O1 C17 1.445(6) .
C11 C12 1.386(6) .
C11 C16 1.401(6) .
C12 C13 1.393(6) .
C12 C1 1.521(6) .
C13 C14 1.395(6) .
C14 C15 1.404(6) .
C14 P1 1.787(4) .
C15 C16 1.378(6) .
C16 C3 1.533(6) 2_757
P1 O11 1.496(4) .
P1 O12 1.521(3) .
P1 O13 1.569(3) .
C1 C26 1.512(6) .
O2 C21 1.399(5) .
O2 C27 1.441(5) .
C21 C22 1.390(6) .
C21 C26 1.396(6) .
C22 C23 1.396(6) .
C22 C2 1.528(6) .
C23 C24 1.400(6) .
C24 C25 1.392(6) .
C24 P2 1.789(4) .
C25 C26 1.402(6) .
P2 O21 1.518(3) .
P2 O22 1.542(3) .
P2 O23 1.551(3) .
C2 C36 1.506(6) .
O3 C31 1.383(5) .
O3 C37 1.438(6) .
C31 C36 1.401(6) .
C31 C32 1.401(6) .
C32 C33 1.392(6) .
C32 C3 1.506(6) .
C33 C34 1.400(6) .
C34 C35 1.401(6) .
C34 P3 1.781(4) .
C35 C36 1.385(6) .
P3 O31 1.506(4) .
P3 O33 1.537(3) .
P3 O32 1.545(3) .
C3 C16 1.533(6) 2_757
N1A O13A 1.139(8) .
N1A O12A 1.275(9) .
N1A O11A 1.331(9) .
N1B O13B 1.194(7) .
N1B O12B 1.206(7) .
N1B O11B 1.372(9) .
N1C O13C 1.205(7) .
N1C O12C 1.212(7) .
N1C O11C 1.388(9) .

loop_
_geom_hbond_atom_site_label_D
_geom_hbond_atom_site_label_H
_geom_hbond_atom_site_label_A
_geom_hbond_distance_DH
_geom_hbond_distance_HA
_geom_hbond_distance_DA
_geom_hbond_angle_DHA
_geom_hbond_site_symmetry_A
O12 H12A O12 0.84 1.68 2.481(6) 158.6 2_758
O13 H13A O21 0.84 1.83 2.672(5) 175.0 1_545
O22 H22A O1W 0.84 1.73 2.558(5) 169.4 .
O23 H23A O11 0.84 1.81 2.653(5) 175.7 1_565
O32 H32A O21 0.84 1.71 2.532(4) 163.5 2_767
O33 H33A O3W 0.84 1.76 2.543(5) 154.8 2_657
O11A H11A O2W 0.84 1.72 2.501(7) 153.8 .
O11B H11B O11 0.84 1.61 2.450(14) 173.4 2_657
O11C H11C O11 0.84 1.83 2.661(14) 170.1 2_657
O1W H1WA O1 0.85 2.00 2.848(5) 172.6 .
O1W H1WB O33 0.85 2.07 2.870(5) 156.4 1_655
O2W H2WA O32 0.88 2.14 2.713(5) 122.0 .
O2W H2WB O13 0.87 2.23 2.847(6) 127.3 1_454
O3W H3WA O2 0.85 2.35 3.094(5) 146.0 .
O3W H3WA O3 0.85 2.40 2.954(5) 123.2 .
O3W H3WB O12 0.85 2.17 3.020(5) 175.7 2_758

loop_
_geom_torsion_atom_site_label_1
_geom_torsion_atom_site_label_2
_geom_torsion_atom_site_label_3
_geom_torsion_atom_site_label_4
_geom_torsion
_geom_torsion_site_symmetry_4
C17 O1 C11 C12 93.7(5) .
C17 O1 C11 C16 -89.0(5) .
O1 C11 C12 C13 177.4(4) .
C16 C11 C12 C13 0.2(6) .
O1 C11 C12 C1 -3.2(6) .
C16 C11 C12 C1 179.7(4) .
C11 C12 C13 C14 0.0(6) .
C1 C12 C13 C14 -179.5(4) .
C12 C13 C14 C15 -0.5(7) .
C12 C13 C14 P1 -179.6(3) .
C13 C14 C15 C16 0.8(7) .
P1 C14 C15 C16 179.9(3) .
C14 C15 C16 C11 -0.6(7) .
C14 C15 C16 C3 178.5(4) 2_757
C12 C11 C16 C15 0.1(6) .
O1 C11 C16 C15 -177.1(4) .
C12 C11 C16 C3 -179.0(4) 2_757
O1 C11 C16 C3 3.8(6) 2_757
C13 C14 P1 O11 116.7(4) .
C15 C14 P1 O11 -62.3(4) .
C13 C14 P1 O12 -10.8(4) .
C15 C14 P1 O12 170.1(3) .
C13 C14 P1 O13 -124.3(4) .
C15 C14 P1 O13 56.6(4) .
C11 C12 C1 C26 70.5(5) .
C13 C12 C1 C26 -110.1(4) .
C27 O2 C21 C22 -85.4(5) .
C27 O2 C21 C26 95.3(5) .
C26 C21 C22 C23 4.2(6) .
O2 C21 C22 C23 -175.1(4) .
C26 C21 C22 C2 -173.7(4) .
O2 C21 C22 C2 7.0(6) .
C21 C22 C23 C24 -3.8(6) .
C2 C22 C23 C24 174.1(4) .
C22 C23 C24 C25 0.5(6) .
C22 C23 C24 P2 178.5(3) .
C23 C24 C25 C26 2.5(6) .
P2 C24 C25 C26 -175.5(3) .
C22 C21 C26 C25 -1.2(6) .
O2 C21 C26 C25 178.1(3) .
C22 C21 C26 C1 178.3(4) .
O2 C21 C26 C1 -2.4(6) .
C24 C25 C26 C21 -2.2(6) .
C24 C25 C26 C1 178.3(4) .
C12 C1 C26 C21 76.5(5) .
C12 C1 C26 C25 -104.1(5) .
C25 C24 P2 O21 -41.0(4) .
C23 C24 P2 O21 141.1(3) .
C25 C24 P2 O22 81.7(4) .
C23 C24 P2 O22 -96.3(4) .
C25 C24 P2 O23 -163.6(3) .
C23 C24 P2 O23 18.4(4) .
C21 C22 C2 C36 -128.4(4) .
C23 C22 C2 C36 53.7(5) .
C37 O3 C31 C36 -108.6(5) .
C37 O3 C31 C32 76.1(5) .
O3 C31 C32 C33 177.5(4) .
C36 C31 C32 C33 2.4(6) .
O3 C31 C32 C3 1.1(6) .
C36 C31 C32 C3 -174.0(4) .
C31 C32 C33 C34 1.5(6) .
C3 C32 C33 C34 178.0(4) .
C32 C33 C34 C35 -3.5(6) .
C32 C33 C34 P3 176.6(3) .
C33 C34 C35 C36 1.5(6) .
P3 C34 C35 C36 -178.5(3) .
C34 C35 C36 C31 2.3(6) .
C34 C35 C36 C2 -175.3(4) .
O3 C31 C36 C35 -179.6(4) .
C32 C31 C36 C35 -4.3(6) .
O3 C31 C36 C2 -2.0(6) .
C32 C31 C36 C2 173.3(4) .
C22 C2 C36 C35 -109.4(4) .
C22 C2 C36 C31 73.1(5) .
C33 C34 P3 O31 179.6(3) .
C35 C34 P3 O31 -0.4(4) .
C33 C34 P3 O33 61.6(4) .
C35 C34 P3 O33 -118.4(3) .
C33 C34 P3 O32 -55.4(4) .
C35 C34 P3 O32 124.6(3) .
C33 C32 C3 C16 82.7(5) 2_757
C31 C32 C3 C16 -100.9(5) 2_757
